data_4117512
loop_
_publ_author_name
'Marius V. C\^ampian'
'Robin N. Perutz'
'Barbara Procacci'
'Robert J. Thatcher'
'Olga Torres'
'Adrian C. Whitwood'

_publ_contact_author_address
;Department of Chemistry,
University of York,
Heslington,
York
YO10 5DD
UK
;
_publ_contact_author_email robin.perutz@york.ac.uk
_publ_contact_author_fax '+44 1904 432516'
_publ_contact_author_name 'Professor Robin N Perutz'
_publ_contact_author_phone '+44 1904 432549'
_publ_section_title
;
 Selective Photochemistry at Stereogenic Metal and Ligand Centers of
 cis-[Ru(diphosphine)2(H)2]: Preparative, NMR, Solid State, and Laser
 Flash Studies
;
_journal_name_full 'Journal of the American Chemical Society'
_journal_page_first 3480
_journal_page_last 3497
_journal_paper_doi 10.1021/ja210568t
_journal_volume 134
_journal_year 2012
_chemical_absolute_configuration ad
_chemical_formula_moiety 'C40 H68 P4 Ru Si'
_chemical_formula_sum 'C40 H68 P4 Ru Si'
_chemical_formula_weight 801.98
_chemical_name_systematic
;
 ? 
;
_space_group_crystal_system monoclinic
_space_group_IT_number 4
_space_group_name_Hall 'P 2yb'
_space_group_name_H-M_alt 'P 1 21 1'
_symmetry_space_group_name_Hall 'P 2yb'
_symmetry_space_group_name_H-M 'P 1 21 1'
_atom_sites_solution_hydrogens geom
_atom_sites_solution_primary direct
_atom_sites_solution_secondary difmap
_audit_creation_date 2011-10-18
_audit_creation_method
;
  Olex2 1.1
  (compiled 2011.09.07 svn.r1971, GUI svn.r3853)
;
_cell_angle_alpha 90.00
_cell_angle_beta 116.017(5)
_cell_angle_gamma 90.00
_cell_formula_units_Z 2
_cell_length_a 11.2756(4)
_cell_length_b 17.8651(5)
_cell_length_c 11.2779(5)
_cell_measurement_reflns_used 4665
_cell_measurement_temperature 110.0
_cell_measurement_theta_max 24.9685
_cell_measurement_theta_min 3.4032
_cell_volume 2041.60(16)
_computing_cell_refinement
;
CrysAlisPro, Oxford Diffraction Ltd.,
Version 1.171.34.44 (release 25-10-2010 CrysAlis171 .NET)
(compiled Oct 25 2010,18:11:34)
;
_computing_data_collection
;
CrysAlisPro, Oxford Diffraction Ltd.,
Version 1.171.34.44 (release 25-10-2010 CrysAlis171 .NET)
(compiled Oct 25 2010,18:11:34)
;
_computing_data_reduction
;
CrysAlisPro, Oxford Diffraction Ltd.,
Version 1.171.34.44 (release 25-10-2010 CrysAlis171 .NET)
(compiled Oct 25 2010,18:11:34)
;
_computing_molecular_graphics
;
O. V. Dolomanov, L. J. Bourhis, R. J. Gildea, J. A. K. Howard and H. Puschmann,
OLEX2: a complete structure solution, refinement and analysis program.
J. Appl. Cryst. (2009). 42, 339-341.
;
_computing_publication_material
;
O. V. Dolomanov, L. J. Bourhis, R. J. Gildea, J. A. K. Howard and H. Puschmann,
OLEX2: a complete structure solution, refinement and analysis program.
J. Appl. Cryst. (2009). 42, 339-341.
;
_computing_structure_refinement
;
olex2.refine (L.J. Bourhis, O.V. Dolomanov, R.J. Gildea, J.A.K. Howard,
H. Puschmann, in preparation, 2011)
;
_computing_structure_solution 'SHELXS-97 (Sheldrick, 1990)'
_diffrn_ambient_temperature 110.0
_diffrn_detector_area_resol_mean 16.1450
_diffrn_measured_fraction_theta_full 0.947
_diffrn_measured_fraction_theta_max 0.947
_diffrn_measurement_details
;
  1 omega  -43.00   49.00   1.0000   40.0000
omega____ theta____ kappa____ phi______ frames
    -      -20.1438   37.0000   30.0000 92

  2 omega  -89.00   -2.00   1.0000   40.0000
omega____ theta____ kappa____ phi______ frames
    -      -20.1438  -37.0000 -150.0000 87
;
_diffrn_measurement_device_type 'SuperNova, Single source at offset), Eos'
_diffrn_measurement_method '\w scans'
_diffrn_orient_matrix_UB_11 0.0517957000
_diffrn_orient_matrix_UB_12 0.0259407000
_diffrn_orient_matrix_UB_13 0.0127409000
_diffrn_orient_matrix_UB_21 0.0434538000
_diffrn_orient_matrix_UB_22 -0.0299406000
_diffrn_orient_matrix_UB_23 0.0056122000
_diffrn_orient_matrix_UB_31 -0.0180082000
_diffrn_orient_matrix_UB_32 0.0023626000
_diffrn_orient_matrix_UB_33 -0.0685604000
_diffrn_radiation_monochromator mirror
_diffrn_radiation_type 'Mo K\a'
_diffrn_radiation_wavelength 0.7107
_diffrn_reflns_av_R_equivalents 0.0312
_diffrn_reflns_av_unetI/netI 0.0645
_diffrn_reflns_limit_h_max 13
_diffrn_reflns_limit_h_min -6
_diffrn_reflns_limit_k_max 21
_diffrn_reflns_limit_k_min -20
_diffrn_reflns_limit_l_max 11
_diffrn_reflns_limit_l_min -12
_diffrn_reflns_number 6280
_diffrn_reflns_theta_full 25.02
_diffrn_reflns_theta_max 24.97
_diffrn_reflns_theta_min 3.4032
_diffrn_source 'SuperNova (Mo) X-ray Source'
_exptl_absorpt_coefficient_mu 0.597
_exptl_absorpt_correction_T_max 1.00000
_exptl_absorpt_correction_T_min 0.84573
_exptl_absorpt_correction_type multi-scan
_exptl_absorpt_process_details
;
CrysAlisPro, Oxford Diffraction Ltd.,
Version 1.171.34.44 (release 25-10-2010 CrysAlis171 .NET)
(compiled Oct 25 2010,18:11:34)
empirical absorption correction using spherical harmonics,
 implemented in SCALE3 ABSPACK scaling algorithm.
;
_exptl_crystal_colour_primary yellow
_exptl_crystal_density_diffrn 1.305
_exptl_crystal_description plate
_exptl_crystal_F_000 852
_exptl_crystal_size_max 0.2695
_exptl_crystal_size_mid 0.1041
_exptl_crystal_size_min 0.0518
_refine_diff_density_max 0.710
_refine_diff_density_min -0.531
_refine_diff_density_rms 0.068
_refine_ls_abs_structure_details 'Flack H D (1983), Acta Cryst. A39, 876-881'
_refine_ls_abs_structure_Flack -0.04(3)
_refine_ls_extinction_method none
_refine_ls_goodness_of_fit_ref 1.055
_refine_ls_hydrogen_treatment mixed
_refine_ls_matrix_type full
_refine_ls_number_parameters 433
_refine_ls_number_reflns 5671
_refine_ls_number_restraints 1
_refine_ls_restrained_S_all 1.055
_refine_ls_R_factor_all 0.0331
_refine_ls_R_factor_gt 0.0307
_refine_ls_shift/su_max 0.000
_refine_ls_shift/su_mean 0.000
_refine_ls_structure_factor_coef Fsqd
_refine_ls_weighting_details 'calc w=1/[\s^2^(Fo^2^)+(0.0394P)^2^+0.0000P] where P=(Fo^2^+2Fc^2^)/3'
_refine_ls_weighting_scheme calc
_refine_ls_wR_factor_gt 0.0781
_refine_ls_wR_factor_ref 0.0805
_reflns_number_gt 5457
_reflns_number_total 5671
_reflns_threshold_expression >2sigma(I)
_cod_data_source_file ja210568t_si_002_06.cif
_cod_data_source_block D-R,R-Ru2(Et2SiH)(H)
_cod_original_cell_volume 2041.59(13)
_cod_database_code 4117512

loop_
_space_group_symop_id
_space_group_symop_operation_xyz
1 'x, y, z'
2 '-x, y+1/2, -z'

loop_
_atom_site_label
_atom_site_type_symbol
_atom_site_fract_x
_atom_site_fract_y
_atom_site_fract_z
_atom_site_U_iso_or_equiv
_atom_site_adp_type
_atom_site_occupancy
_atom_site_symmetry_multiplicity
_atom_site_calc_flag
_atom_site_refinement_flags
Ru1 Ru -0.24217(3) -0.026881(17) -0.40763(3) 0.01160(9) Uani 1 1 d .
P1 P -0.26081(10) -0.00833(6) -0.21130(11) 0.0140(3) Uani 1 1 d .
P2 P -0.08448(11) -0.11208(7) -0.27626(11) 0.0145(3) Uani 1 1 d .
P3 P -0.38617(10) 0.06799(6) -0.52142(11) 0.0130(2) Uani 1 1 d .
P4 P -0.08751(10) 0.06796(6) -0.38489(11) 0.0130(2) Uani 1 1 d .
Si1 Si -0.32887(12) -0.09803(7) -0.61548(12) 0.0164(3) Uani 1 1 d .
C1 C -0.2201(4) 0.1452(3) -0.0998(4) 0.0190(10) Uani 1 1 d .
C2 C -0.3176(4) 0.0813(3) -0.1645(5) 0.0193(10) Uani 1 1 d .
C3 C -0.3976(4) 0.0611(3) -0.0890(4) 0.0214(11) Uani 1 1 d .
C4 C -0.4745(4) -0.0111(3) -0.1514(4) 0.0221(12) Uani 1 1 d .
C5 C -0.3757(4) -0.0663(3) -0.1644(4) 0.0170(10) Uani 1 1 d .
C6 C -0.4410(4) -0.1356(3) -0.2455(5) 0.0238(11) Uani 1 1 d .
C7 C -0.1016(4) -0.0328(3) -0.0733(4) 0.0152(9) Uani 1 1 d .
C8 C -0.0623(4) -0.0116(3) 0.0580(4) 0.0177(11) Uani 1 1 d .
C9 C 0.0650(4) -0.0274(3) 0.1529(4) 0.0184(9) Uani 1 1 d .
C10 C 0.1514(4) -0.0659(3) 0.1193(4) 0.0190(10) Uani 1 1 d .
C11 C 0.1116(4) -0.0915(3) -0.0076(4) 0.0178(10) Uani 1 1 d .
C12 C -0.0151(4) -0.0756(2) -0.1059(4) 0.0149(10) Uani 1 1 d .
C13 C -0.1190(5) -0.2293(3) -0.1134(5) 0.0280(12) Uani 1 1 d .
C14 C -0.1313(4) -0.2105(3) -0.2512(4) 0.0194(11) Uani 1 1 d .
C15 C -0.0418(5) -0.2625(3) -0.2865(5) 0.0291(12) Uani 1 1 d .
C16 C 0.0921(5) -0.2240(3) -0.2395(5) 0.0269(12) Uani 1 1 d .
C17 C 0.0662(4) -0.1431(3) -0.2917(4) 0.0190(11) Uani 1 1 d .
C18 C 0.0505(5) -0.1384(3) -0.4330(5) 0.0287(13) Uani 1 1 d .
C19 C -0.6168(4) 0.0001(3) -0.5368(4) 0.0186(10) Uani 1 1 d .
C20 C -0.5596(4) 0.0765(3) -0.5410(4) 0.0176(10) Uani 1 1 d .
C21 C -0.6365(4) 0.1155(3) -0.6733(5) 0.0254(11) Uani 1 1 d .
C22 C -0.5877(4) 0.0843(3) -0.7694(4) 0.0262(12) Uani 1 1 d .
C23 C -0.4345(4) 0.0886(3) -0.7015(4) 0.0198(10) Uani 1 1 d .
C24 C -0.3873(5) 0.1627(3) -0.7305(5) 0.0231(11) Uani 1 1 d .
C25 C -0.3082(4) 0.1570(2) -0.4439(4) 0.0156(10) Uani 1 1 d .
C26 C -0.3756(4) 0.2217(3) -0.4437(5) 0.0203(11) Uani 1 1 d .
C27 C -0.3086(5) 0.2870(3) -0.3912(5) 0.0213(11) Uani 1 1 d .
C28 C -0.1729(5) 0.2896(3) -0.3418(4) 0.0200(10) Uani 1 1 d .
C29 C -0.1046(4) 0.2262(3) -0.3427(4) 0.0196(11) Uani 1 1 d .
C30 C -0.1692(4) 0.1580(3) -0.3882(4) 0.0142(9) Uani 1 1 d .
C31 C 0.0906(4) 0.1073(3) -0.1113(4) 0.0240(11) Uani 1 1 d .
C32 C 0.0797(4) 0.0723(3) -0.2392(4) 0.0175(10) Uani 1 1 d .
C33 C 0.1764(4) 0.1052(3) -0.2857(4) 0.0253(11) Uani 1 1 d .
C34 C 0.1339(4) 0.0786(3) -0.4258(5) 0.0260(12) Uani 1 1 d .
C35 C -0.0136(4) 0.0933(3) -0.5024(4) 0.0183(10) Uani 1 1 d .
C36 C -0.0753(5) 0.0562(3) -0.6346(4) 0.0230(11) Uani 1 1 d .
C37 C -0.4329(5) -0.2447(3) -0.7297(5) 0.0291(13) Uani 1 1 d .
C38 C -0.3376(5) -0.2050(3) -0.6009(5) 0.0228(11) Uani 1 1 d .
C39 C -0.2944(5) -0.0926(3) -0.7694(5) 0.0235(11) Uani 1 1 d .
C40 C -0.1817(5) -0.1388(3) -0.7700(5) 0.0234(11) Uani 1 1 d .
H1 H -0.335(4) -0.092(3) -0.438(4) 0.022(12) Uiso 1 1 d .
H1a H -0.466(5) -0.092(3) -0.695(5) 0.049(17) Uiso 1 1 d .
H1b H -0.1588 0.1310 -0.0096 0.029 Uiso 1 1 calc R
H1c H -0.1704 0.1553 -0.1508 0.029 Uiso 1 1 calc R
H1d H -0.2686 0.1903 -0.0975 0.029 Uiso 1 1 calc R
H2 H -0.3838 0.1025 -0.2501 0.023 Uiso 1 1 calc R
H3a H -0.3381 0.0528 0.0055 0.026 Uiso 1 1 calc R
H3b H -0.4594 0.1021 -0.0960 0.026 Uiso 1 1 calc R
H4a H -0.5125 -0.0327 -0.0948 0.026 Uiso 1 1 calc R
H4b H -0.5474 -0.0003 -0.2393 0.026 Uiso 1 1 calc R
H5 H -0.3198 -0.0849 -0.0730 0.020 Uiso 1 1 calc R
H6a H -0.3734 -0.1680 -0.2508 0.036 Uiso 1 1 calc R
H6b H -0.5040 -0.1205 -0.3345 0.036 Uiso 1 1 calc R
H6c H -0.4876 -0.1629 -0.2032 0.036 Uiso 1 1 calc R
H8 H -0.1225 0.0136 0.0823 0.021 Uiso 1 1 calc R
H9 H 0.0922 -0.0115 0.2415 0.022 Uiso 1 1 calc R
H10 H 0.2391 -0.0749 0.1840 0.023 Uiso 1 1 calc R
H11 H 0.1707 -0.1203 -0.0287 0.021 Uiso 1 1 calc R
H13a H -0.1649 -0.1911 -0.0867 0.042 Uiso 1 1 calc R
H13b H -0.0256 -0.2304 -0.0500 0.042 Uiso 1 1 calc R
H13c H -0.1588 -0.2784 -0.1155 0.042 Uiso 1 1 calc R
H14 H -0.2248 -0.2194 -0.3167 0.023 Uiso 1 1 calc R
H15a H -0.0317 -0.3116 -0.2422 0.035 Uiso 1 1 calc R
H15b H -0.0810 -0.2709 -0.3830 0.035 Uiso 1 1 calc R
H16a H 0.1386 -0.2241 -0.1419 0.032 Uiso 1 1 calc R
H16b H 0.1475 -0.2506 -0.2740 0.032 Uiso 1 1 calc R
H17 H 0.1423 -0.1111 -0.2337 0.023 Uiso 1 1 calc R
H18a H 0.0199 -0.0882 -0.4683 0.043 Uiso 1 1 calc R
H18b H -0.0141 -0.1756 -0.4878 0.043 Uiso 1 1 calc R
H18c H 0.1357 -0.1482 -0.4338 0.043 Uiso 1 1 calc R
H19a H -0.5647 -0.0231 -0.4506 0.028 Uiso 1 1 calc R
H19b H -0.6141 -0.0317 -0.6064 0.028 Uiso 1 1 calc R
H19c H -0.7084 0.0058 -0.5506 0.028 Uiso 1 1 calc R
H20 H -0.5604 0.1085 -0.4686 0.021 Uiso 1 1 calc R
H21a H -0.6216 0.1702 -0.6635 0.030 Uiso 1 1 calc R
H21b H -0.7322 0.1059 -0.7062 0.030 Uiso 1 1 calc R
H22a H -0.6168 0.0317 -0.7916 0.031 Uiso 1 1 calc R
H22b H -0.6237 0.1140 -0.8518 0.031 Uiso 1 1 calc R
H23 H -0.3995 0.0476 -0.7376 0.024 Uiso 1 1 calc R
H24a H -0.2913 0.1663 -0.6796 0.035 Uiso 1 1 calc R
H24b H -0.4295 0.2038 -0.7057 0.035 Uiso 1 1 calc R
H24c H -0.4106 0.1659 -0.8249 0.035 Uiso 1 1 calc R
H26 H -0.4692 0.2210 -0.4803 0.024 Uiso 1 1 calc R
H27 H -0.3559 0.3305 -0.3888 0.026 Uiso 1 1 calc R
H28 H -0.1271 0.3351 -0.3074 0.024 Uiso 1 1 calc R
H29 H -0.0116 0.2288 -0.3118 0.024 Uiso 1 1 calc R
H31a H 0.0255 0.0843 -0.0869 0.036 Uiso 1 1 calc R
H31b H 0.1795 0.0989 -0.0409 0.036 Uiso 1 1 calc R
H31c H 0.0738 0.1612 -0.1242 0.036 Uiso 1 1 calc R
H32 H 0.1073 0.0189 -0.2168 0.021 Uiso 1 1 calc R
H33a H 0.2672 0.0879 -0.2284 0.030 Uiso 1 1 calc R
H33b H 0.1748 0.1605 -0.2828 0.030 Uiso 1 1 calc R
H34a H 0.1523 0.0244 -0.4266 0.031 Uiso 1 1 calc R
H34b H 0.1830 0.1059 -0.4666 0.031 Uiso 1 1 calc R
H35 H -0.0250 0.1485 -0.5179 0.022 Uiso 1 1 calc R
H36a H -0.0632 0.0019 -0.6235 0.035 Uiso 1 1 calc R
H36b H -0.1698 0.0679 -0.6781 0.035 Uiso 1 1 calc R
H36c H -0.0332 0.0746 -0.6888 0.035 Uiso 1 1 calc R
H37a H -0.5195 -0.2203 -0.7648 0.044 Uiso 1 1 calc R
H37b H -0.4421 -0.2973 -0.7110 0.044 Uiso 1 1 calc R
H37c H -0.3974 -0.2415 -0.7949 0.044 Uiso 1 1 calc R
H38a H -0.3656 -0.2164 -0.5311 0.027 Uiso 1 1 calc R
H38b H -0.2480 -0.2259 -0.5727 0.027 Uiso 1 1 calc R
H39a H -0.2774 -0.0395 -0.7821 0.028 Uiso 1 1 calc R
H39b H -0.3761 -0.1076 -0.8471 0.028 Uiso 1 1 calc R
H40a H -0.0975 -0.1153 -0.7121 0.035 Uiso 1 1 calc R
H40b H -0.1851 -0.1894 -0.7383 0.035 Uiso 1 1 calc R
H40c H -0.1898 -0.1414 -0.8601 0.035 Uiso 1 1 calc R

loop_
_atom_site_aniso_label
_atom_site_aniso_U_11
_atom_site_aniso_U_22
_atom_site_aniso_U_33
_atom_site_aniso_U_23
_atom_site_aniso_U_13
_atom_site_aniso_U_12
Ru1 0.01085(15) 0.01064(17) 0.01064(17) -0.00061(16) 0.00225(12) 0.00040(14)
P1 0.0108(5) 0.0155(7) 0.0139(6) -0.0012(5) 0.0036(4) -0.0004(4)
P2 0.0148(5) 0.0132(6) 0.0131(7) -0.0001(5) 0.0040(5) 0.0023(5)
P3 0.0112(5) 0.0118(6) 0.0122(6) -0.0004(5) 0.0016(4) 0.0002(4)
P4 0.0115(5) 0.0129(6) 0.0136(6) -0.0004(5) 0.0046(5) 0.0009(4)
Si1 0.0155(6) 0.0169(7) 0.0156(7) -0.0021(5) 0.0058(5) -0.0018(5)
C1 0.028(3) 0.015(3) 0.015(3) -0.002(2) 0.011(2) 0.0003(19)
C2 0.017(2) 0.017(3) 0.023(3) 0.001(2) 0.0074(19) 0.0043(19)
C3 0.017(2) 0.029(3) 0.018(3) -0.007(2) 0.0077(19) 0.002(2)
C4 0.016(2) 0.029(3) 0.021(2) 0.002(2) 0.0077(18) 0.001(2)
C5 0.018(2) 0.020(3) 0.013(2) 0.000(2) 0.0068(19) -0.0020(19)
C6 0.021(2) 0.024(3) 0.025(3) -0.002(2) 0.010(2) -0.006(2)
C7 0.0140(18) 0.016(2) 0.013(2) 0.001(2) 0.0041(16) -0.003(2)
C8 0.019(2) 0.020(3) 0.013(2) -0.001(2) 0.0064(18) -0.0025(18)
C9 0.021(2) 0.021(2) 0.008(2) -0.004(3) 0.0028(16) -0.007(2)
C10 0.014(2) 0.023(3) 0.013(3) 0.000(2) -0.0002(18) -0.0042(19)
C11 0.017(2) 0.015(2) 0.021(3) 0.002(2) 0.0068(19) 0.0011(18)
C12 0.017(2) 0.015(2) 0.008(2) 0.0021(19) 0.0020(18) -0.0025(18)
C13 0.032(3) 0.017(3) 0.027(3) 0.009(2) 0.006(2) -0.002(2)
C14 0.022(2) 0.015(3) 0.015(3) -0.001(2) 0.002(2) -0.0023(19)
C15 0.035(3) 0.015(3) 0.029(3) -0.002(2) 0.006(2) 0.007(2)
C16 0.028(3) 0.023(3) 0.027(3) 0.003(2) 0.010(2) 0.015(2)
C17 0.018(2) 0.024(3) 0.013(3) 0.000(2) 0.005(2) 0.007(2)
C18 0.026(3) 0.035(3) 0.024(3) -0.002(3) 0.010(2) 0.008(2)
C19 0.013(2) 0.028(3) 0.015(2) 0.000(2) 0.0057(18) -0.0006(18)
C20 0.010(2) 0.018(2) 0.019(2) -0.004(2) 0.0006(18) 0.0016(18)
C21 0.013(2) 0.025(3) 0.035(3) 0.001(2) 0.008(2) 0.0039(19)
C22 0.014(2) 0.029(3) 0.022(3) 0.010(2) -0.004(2) -0.001(2)
C23 0.022(2) 0.020(3) 0.012(2) -0.001(2) 0.0020(19) 0.002(2)
C24 0.025(3) 0.023(3) 0.020(3) 0.001(2) 0.009(2) -0.002(2)
C25 0.018(2) 0.012(2) 0.016(2) 0.004(2) 0.0067(19) 0.0001(18)
C26 0.015(2) 0.017(3) 0.026(3) 0.003(2) 0.006(2) 0.0055(18)
C27 0.024(2) 0.017(3) 0.025(3) 0.000(2) 0.013(2) 0.003(2)
C28 0.030(3) 0.014(3) 0.019(3) -0.005(2) 0.013(2) -0.006(2)
C29 0.017(2) 0.019(3) 0.023(3) 0.000(2) 0.010(2) -0.0055(19)
C30 0.015(2) 0.016(2) 0.014(2) 0.002(2) 0.0093(18) 0.0010(18)
C31 0.017(2) 0.025(3) 0.021(3) -0.001(2) -0.001(2) -0.004(2)
C32 0.014(2) 0.022(3) 0.012(3) 0.002(2) 0.0013(19) 0.0010(19)
C33 0.016(2) 0.026(3) 0.030(3) -0.002(2) 0.006(2) 0.001(2)
C34 0.019(2) 0.025(3) 0.040(3) 0.001(2) 0.018(2) 0.002(2)
C35 0.019(2) 0.018(3) 0.022(3) 0.002(2) 0.013(2) 0.0007(19)
C36 0.029(3) 0.022(3) 0.024(3) -0.001(2) 0.016(2) -0.001(2)
C37 0.027(3) 0.025(3) 0.031(3) -0.015(2) 0.008(2) -0.010(2)
C38 0.031(3) 0.019(3) 0.022(3) -0.006(2) 0.015(2) -0.007(2)
C39 0.023(2) 0.019(3) 0.024(3) 0.001(2) 0.006(2) -0.002(2)
C40 0.024(2) 0.028(3) 0.017(3) -0.001(2) 0.008(2) 0.000(2)

loop_
_atom_type_symbol
_atom_type_description
_atom_type_scat_dispersion_real
_atom_type_scat_dispersion_imag
_atom_type_scat_source
C C 0.0033 0.0016 'International Tables Vol C Tables 4.2.6.8 and 6.1.1.4'
H H 0.0000 0.0000 'International Tables Vol C Tables 4.2.6.8 and 6.1.1.4'
P P 0.1023 0.0942 'International Tables Vol C Tables 4.2.6.8 and 6.1.1.4'
Ru Ru -1.2594 0.8363 'International Tables Vol C Tables 4.2.6.8 and 6.1.1.4'
Si Si 0.0817 0.0704 'International Tables Vol C Tables 4.2.6.8 and 6.1.1.4'

loop_
_geom_angle_atom_site_label_1
_geom_angle_atom_site_label_2
_geom_angle_atom_site_label_3
_geom_angle
P1 Ru1 P4 99.45(4)
P1 Ru1 Si1 144.31(4)
P1 Ru1 H1 89.3(17)
P2 Ru1 P1 81.37(4)
P2 Ru1 P4 94.53(4)
P2 Ru1 Si1 98.20(4)
P2 Ru1 H1 84.1(18)
P3 Ru1 P1 95.10(4)
P3 Ru1 P2 173.63(4)
P3 Ru1 P4 80.77(4)
P3 Ru1 Si1 87.76(4)
P3 Ru1 H1 101.2(18)
P4 Ru1 Si1 116.08(4)
P4 Ru1 H1 170.9(17)
Si1 Ru1 H1 55.4(17)
C2 P1 Ru1 124.65(15)
C2 P1 C5 91.6(2)
C5 P1 Ru1 122.69(14)
C7 P1 Ru1 107.94(13)
C7 P1 C2 106.9(2)
C7 P1 C5 99.5(2)
C12 P2 Ru1 106.84(15)
C12 P2 C14 101.0(2)
C12 P2 C17 102.4(2)
C14 P2 Ru1 121.35(14)
C17 P2 Ru1 127.63(15)
C17 P2 C14 93.6(2)
C20 P3 Ru1 124.60(15)
C20 P3 C23 93.7(2)
C23 P3 Ru1 122.70(15)
C25 P3 Ru1 107.27(14)
C25 P3 C20 104.0(2)
C25 P3 C23 101.2(2)
C30 P4 Ru1 106.55(14)
C30 P4 C32 106.4(2)
C30 P4 C35 98.4(2)
C32 P4 Ru1 122.20(16)
C32 P4 C35 91.2(2)
C35 P4 Ru1 128.50(15)
Ru1 Si1 H1a 115(2)
C38 Si1 Ru1 116.46(15)
C38 Si1 C39 99.4(2)
C38 Si1 H1a 93(2)
C39 Si1 Ru1 132.41(16)
C39 Si1 H1a 91(2)
C2 C1 H1b 109.5
C2 C1 H1c 109.5
C2 C1 H1d 109.5
H1b C1 H1d 109.5
H1c C1 H1b 109.5
H1c C1 H1d 109.5
P1 C2 H2 104.7
C1 C2 P1 120.4(3)
C1 C2 C3 112.7(4)
C1 C2 H2 104.7
C3 C2 P1 108.1(3)
C3 C2 H2 104.7
C2 C3 C4 107.1(4)
C2 C3 H3a 110.3
C2 C3 H3b 110.3
C4 C3 H3a 110.3
C4 C3 H3b 110.3
H3b C3 H3a 108.6
C3 C4 C5 107.0(3)
C3 C4 H4a 110.3
C3 C4 H4b 110.3
C5 C4 H4a 110.3
C5 C4 H4b 110.3
H4b C4 H4a 108.6
P1 C5 H5 105.6
C4 C5 P1 106.6(3)
C4 C5 H5 105.6
C6 C5 P1 118.9(3)
C6 C5 C4 113.4(4)
C6 C5 H5 105.6
C5 C6 H6a 109.5
C5 C6 H6b 109.5
C5 C6 H6c 109.5
H6a C6 H6b 109.5
H6a C6 H6c 109.5
H6b C6 H6c 109.5
C8 C7 P1 124.7(3)
C8 C7 C12 119.3(4)
C12 C7 P1 116.0(3)
C7 C8 H8 120.0
C9 C8 C7 120.1(4)
C9 C8 H8 120.0
C8 C9 H9 119.8
C10 C9 C8 120.3(4)
C10 C9 H9 119.8
C9 C10 C11 120.4(4)
C9 C10 H10 119.8
C11 C10 H10 119.8
C10 C11 C12 120.6(4)
C10 C11 H11 119.7
C12 C11 H11 119.7
C7 C12 P2 115.9(3)
C11 C12 P2 124.8(4)
C11 C12 C7 119.1(4)
C14 C13 H13a 109.5
C14 C13 H13b 109.5
C14 C13 H13c 109.5
H13a C13 H13b 109.5
H13a C13 H13c 109.5
H13b C13 H13c 109.5
P2 C14 H14 108.1
C13 C14 P2 116.6(3)
C13 C14 C15 110.5(4)
C13 C14 H14 108.1
C15 C14 P2 105.3(3)
C15 C14 H14 108.1
C14 C15 H15a 110.3
C14 C15 H15b 110.3
C16 C15 C14 107.3(4)
C16 C15 H15a 110.3
C16 C15 H15b 110.3
H15a C15 H15b 108.5
C15 C16 C17 107.3(4)
C15 C16 H16a 110.3
C15 C16 H16b 110.3
C17 C16 H16a 110.3
C17 C16 H16b 110.3
H16b C16 H16a 108.5
P2 C17 H17 108.9
C16 C17 P2 105.7(3)
C16 C17 H17 108.9
C18 C17 P2 112.8(3)
C18 C17 C16 111.6(4)
C18 C17 H17 108.9
C17 C18 H18a 109.5
C17 C18 H18b 109.5
C17 C18 H18c 109.5
H18a C18 H18b 109.5
H18a C18 H18c 109.5
H18b C18 H18c 109.5
C20 C19 H19a 109.5
C20 C19 H19b 109.5
C20 C19 H19c 109.5
H19a C19 H19b 109.5
H19a C19 H19c 109.5
H19b C19 H19c 109.5
P3 C20 H20 109.4
C19 C20 P3 111.0(3)
C19 C20 C21 111.9(4)
C19 C20 H20 109.4
C21 C20 P3 105.5(3)
C21 C20 H20 109.4
C20 C21 H21a 110.2
C20 C21 H21b 110.2
C22 C21 C20 107.5(4)
C22 C21 H21a 110.2
C22 C21 H21b 110.2
H21b C21 H21a 108.5
C21 C22 C23 107.6(4)
C21 C22 H22a 110.2
C21 C22 H22b 110.2
C23 C22 H22a 110.2
C23 C22 H22b 110.2
H22b C22 H22a 108.5
P3 C23 H23 108.3
C22 C23 P3 104.6(3)
C22 C23 H23 108.3
C24 C23 P3 116.0(3)
C24 C23 C22 110.9(4)
C24 C23 H23 108.3
C23 C24 H24a 109.5
C23 C24 H24b 109.5
C23 C24 H24c 109.5
H24a C24 H24b 109.5
H24a C24 H24c 109.5
H24b C24 H24c 109.5
C26 C25 P3 125.0(3)
C26 C25 C30 119.5(4)
C30 C25 P3 115.4(3)
C25 C26 H26 119.6
C27 C26 C25 120.7(4)
C27 C26 H26 119.6
C26 C27 C28 120.3(4)
C26 C27 H27 119.8
C28 C27 H27 119.8
C27 C28 H28 120.2
C29 C28 C27 119.7(4)
C29 C28 H28 120.2
C28 C29 C30 121.3(4)
C28 C29 H29 119.4
C30 C29 H29 119.4
C25 C30 P4 116.4(3)
C29 C30 P4 125.3(3)
C29 C30 C25 118.3(4)
C32 C31 H31a 109.5
C32 C31 H31b 109.5
C32 C31 H31c 109.5
H31a C31 H31b 109.5
H31a C31 H31c 109.5
H31c C31 H31b 109.5
P4 C32 H32 105.3
C31 C32 P4 118.4(3)
C31 C32 H32 105.3
C33 C32 P4 108.1(3)
C33 C32 C31 113.2(4)
C33 C32 H32 105.3
C32 C33 H33a 110.3
C32 C33 H33b 110.3
C34 C33 C32 107.0(4)
C34 C33 H33a 110.3
C34 C33 H33b 110.3
H33b C33 H33a 108.6
C33 C34 C35 107.7(4)
C33 C34 H34a 110.2
C33 C34 H34b 110.2
C35 C34 H34a 110.2
C35 C34 H34b 110.2
H34a C34 H34b 108.5
P4 C35 H35 107.1
C34 C35 P4 105.5(3)
C34 C35 H35 107.1
C36 C35 P4 115.7(3)
C36 C35 C34 113.8(4)
C36 C35 H35 107.1
C35 C36 H36a 109.5
C35 C36 H36b 109.5
C35 C36 H36c 109.5
H36a C36 H36c 109.5
H36b C36 H36a 109.5
H36b C36 H36c 109.5
C38 C37 H37a 109.5
C38 C37 H37b 109.5
C38 C37 H37c 109.5
H37b C37 H37a 109.5
H37b C37 H37c 109.5
H37c C37 H37a 109.5
Si1 C38 H38a 108.6
Si1 C38 H38b 108.6
C37 C38 Si1 114.5(3)
C37 C38 H38a 108.6
C37 C38 H38b 108.6
H38b C38 H38a 107.6
Si1 C39 H39a 107.7
Si1 C39 H39b 107.7
C40 C39 Si1 118.3(3)
C40 C39 H39a 107.7
C40 C39 H39b 107.7
H39b C39 H39a 107.1
C39 C40 H40a 109.5
C39 C40 H40b 109.5
C39 C40 H40c 109.5
H40a C40 H40b 109.5
H40a C40 H40c 109.5
H40c C40 H40b 109.5

loop_
_geom_bond_atom_site_label_1
_geom_bond_atom_site_label_2
_geom_bond_distance
Ru1 Si1 2.4608(13)
Ru1 H1 1.50(5)
P1 Ru1 2.3378(12)
P2 Ru1 2.3157(11)
P3 Ru1 2.3082(11)
P4 Ru1 2.3634(11)
Si1 H1a 1.41(5)
C1 C2 1.531(6)
C1 H1b 0.9800
C1 H1c 0.9800
C1 H1d 0.9800
C2 P1 1.883(5)
C2 C3 1.532(6)
C2 H2 1.0000
C3 C4 1.542(6)
C3 H3a 0.9900
C3 H3b 0.9900
C4 C5 1.543(6)
C4 H4a 0.9900
C4 H4b 0.9900
C5 P1 1.905(4)
C5 C6 1.522(6)
C5 H5 1.0000
C6 H6a 0.9800
C6 H6b 0.9800
C6 H6c 0.9800
C7 P1 1.840(4)
C7 C8 1.398(6)
C7 C12 1.410(6)
C8 C9 1.392(6)
C8 H8 0.9500
C9 C10 1.376(6)
C9 H9 0.9500
C10 C11 1.377(6)
C10 H10 0.9500
C11 C12 1.401(6)
C11 H11 0.9500
C12 P2 1.847(4)
C13 C14 1.536(7)
C13 H13a 0.9800
C13 H13b 0.9800
C13 H13c 0.9800
C14 P2 1.892(5)
C14 C15 1.546(7)
C14 H14 1.0000
C15 C16 1.527(7)
C15 H15a 0.9900
C15 H15b 0.9900
C16 C17 1.539(7)
C16 H16a 0.9900
C16 H16b 0.9900
C17 P2 1.867(5)
C17 C18 1.527(7)
C17 H17 1.0000
C18 H18a 0.9800
C18 H18b 0.9800
C18 H18c 0.9800
C19 H19a 0.9800
C19 H19b 0.9800
C19 H19c 0.9800
C20 P3 1.876(4)
C20 C19 1.519(6)
C20 H20 1.0000
C21 C20 1.526(6)
C21 H21a 0.9900
C21 H21b 0.9900
C22 C21 1.520(7)
C22 H22a 0.9900
C22 H22b 0.9900
C23 P3 1.894(4)
C23 C22 1.555(6)
C23 H23 1.0000
C24 C23 1.514(6)
C24 H24a 0.9800
C24 H24b 0.9800
C24 H24c 0.9800
C25 P3 1.841(5)
C25 C26 1.384(6)
C25 C30 1.410(6)
C26 C27 1.375(7)
C26 H26 0.9500
C27 C28 1.380(6)
C27 H27 0.9500
C28 C29 1.372(6)
C28 H28 0.9500
C29 C30 1.397(6)
C29 H29 0.9500
C30 P4 1.846(5)
C31 H31a 0.9800
C31 H31b 0.9800
C31 H31c 0.9800
C32 P4 1.882(4)
C32 C31 1.527(7)
C32 H32 1.0000
C33 C32 1.521(6)
C33 H33a 0.9900
C33 H33b 0.9900
C34 C33 1.512(7)
C34 H34a 0.9900
C34 H34b 0.9900
C35 P4 1.904(4)
C35 C34 1.524(6)
C35 H35 1.0000
C36 C35 1.496(6)
C36 H36a 0.9800
C36 H36b 0.9800
C36 H36c 0.9800
C37 H37a 0.9800
C37 H37b 0.9800
C37 H37c 0.9800
C38 Si1 1.924(5)
C38 C37 1.548(6)
C38 H38a 0.9900
C38 H38b 0.9900
C39 Si1 1.941(5)
C39 H39a 0.9900
C39 H39b 0.9900
C40 C39 1.517(6)
C40 H40a 0.9800
C40 H40b 0.9800
C40 H40c 0.9800

loop_
_geom_torsion_atom_site_label_1
_geom_torsion_atom_site_label_2
_geom_torsion_atom_site_label_3
_geom_torsion_atom_site_label_4
_geom_torsion
P1 Ru1 Si1 C38 -50.66(19)
P1 Ru1 Si1 C39 174.7(2)
P1 C2 C3 C4 -35.6(4)
P1 C7 C8 C9 -174.2(4)
P1 C7 C12 P2 -8.9(5)
P1 C7 C12 C11 175.2(3)
P2 Ru1 Si1 C38 35.95(18)
P2 Ru1 Si1 C39 -98.6(2)
P2 C14 C15 C16 36.2(4)
P3 Ru1 Si1 C38 -146.30(17)
P3 Ru1 Si1 C39 79.1(2)
P3 C23 C22 C21 36.0(5)
P3 C25 C26 C27 -175.4(4)
P3 C25 C30 P4 -6.7(5)
P3 C25 C30 C29 172.1(3)
P4 Ru1 Si1 C38 135.12(17)
P4 Ru1 Si1 C39 0.5(2)
P4 C35 C34 C33 -40.4(5)
C1 C2 P1 Ru1 -84.0(4)
C1 C2 P1 C5 143.5(4)
C1 C2 P1 C7 43.0(4)
C1 C2 C3 C4 -171.3(4)
C2 P1 Ru1 P2 153.01(18)
C2 P1 Ru1 P3 -21.64(18)
C2 P1 Ru1 P4 59.82(18)
C2 P1 Ru1 Si1 -114.92(18)
C2 C3 C4 C5 47.7(5)
C3 C2 P1 Ru1 144.5(2)
C3 C2 P1 C5 11.9(3)
C3 C2 P1 C7 -88.5(3)
C3 C4 C5 P1 -37.5(4)
C3 C4 C5 C6 -170.3(4)
C4 C5 P1 Ru1 -119.3(3)
C4 C5 P1 C2 14.6(3)
C4 C5 P1 C7 122.1(3)
C5 P1 Ru1 P2 -87.98(17)
C5 P1 Ru1 P3 97.36(17)
C5 P1 Ru1 P4 178.83(17)
C5 P1 Ru1 Si1 4.09(19)
C6 C5 P1 Ru1 10.4(4)
C6 C5 P1 C2 144.4(4)
C6 C5 P1 C7 -108.2(4)
C7 P1 Ru1 P2 26.50(18)
C7 P1 Ru1 P3 -148.16(18)
C7 P1 Ru1 P4 -66.70(18)
C7 P1 Ru1 Si1 118.56(18)
C7 C8 C9 C10 -2.0(7)
C7 C12 P2 Ru1 30.6(4)
C7 C12 P2 C14 -97.2(4)
C7 C12 P2 C17 166.6(4)
C8 C7 P1 Ru1 162.8(4)
C8 C7 P1 C2 26.5(5)
C8 C7 P1 C5 -68.2(4)
C8 C7 C12 P2 171.7(3)
C8 C7 C12 C11 -4.2(7)
C8 C9 C10 C11 -2.3(8)
C9 C10 C11 C12 3.2(7)
C10 C11 C12 P2 -175.4(3)
C10 C11 C12 C7 0.1(7)
C11 C12 P2 Ru1 -153.8(4)
C11 C12 P2 C14 78.4(4)
C11 C12 P2 C17 -17.8(4)
C12 P2 Ru1 P1 -30.06(15)
C12 P2 Ru1 P3 26.7(5)
C12 P2 Ru1 P4 68.83(15)
C12 P2 Ru1 Si1 -173.98(15)
C12 C7 P1 Ru1 -16.6(4)
C12 C7 P1 C2 -152.9(4)
C12 C7 P1 C5 112.4(4)
C12 C7 C8 C9 5.2(7)
C13 C14 P2 Ru1 -110.0(3)
C13 C14 P2 C12 7.7(4)
C13 C14 P2 C17 111.0(4)
C13 C14 C15 C16 -90.5(5)
C14 P2 Ru1 P1 84.67(17)
C14 P2 Ru1 P3 141.4(4)
C14 P2 Ru1 P4 -176.44(17)
C14 P2 Ru1 Si1 -59.25(17)
C14 C15 C16 C17 -49.7(5)
C15 C14 P2 Ru1 127.2(3)
C15 C14 P2 C12 -115.2(3)
C15 C14 P2 C17 -11.8(3)
C15 C16 C17 P2 38.8(4)
C15 C16 C17 C18 -84.1(5)
C16 C17 P2 Ru1 -150.0(2)
C16 C17 P2 C12 87.1(3)
C16 C17 P2 C14 -15.0(3)
C17 P2 Ru1 P1 -151.1(2)
C17 P2 Ru1 P3 -94.4(4)
C17 P2 Ru1 P4 -52.2(2)
C17 P2 Ru1 Si1 65.0(2)
C18 C17 P2 Ru1 -27.8(4)
C18 C17 P2 C12 -150.7(4)
C18 C17 P2 C14 107.1(4)
C19 C20 P3 Ru1 -28.4(4)
C19 C20 P3 C23 106.1(3)
C19 C20 P3 C25 -151.4(3)
C20 P3 Ru1 P1 -54.76(18)
C20 P3 Ru1 P2 -110.9(4)
C20 P3 Ru1 P4 -153.54(18)
C20 P3 Ru1 Si1 89.59(18)
C21 C20 P3 Ru1 -149.9(3)
C21 C20 P3 C23 -15.3(3)
C21 C20 P3 C25 87.2(3)
C22 C21 C20 P3 39.2(4)
C22 C21 C20 C19 -81.6(5)
C22 C23 P3 Ru1 124.3(3)
C22 C23 P3 C20 -11.5(4)
C22 C23 P3 C25 -116.5(3)
C23 P3 Ru1 P1 -177.11(17)
C23 P3 Ru1 P2 126.8(4)
C23 P3 Ru1 P4 84.12(17)
C23 P3 Ru1 Si1 -32.76(18)
C23 C22 C21 C20 -50.2(5)
C24 C23 P3 Ru1 -113.1(3)
C24 C23 P3 C20 111.1(4)
C24 C23 P3 C25 6.0(4)
C24 C23 C22 C21 -89.7(5)
C25 P3 Ru1 P1 66.72(15)
C25 P3 Ru1 P2 10.6(4)
C25 P3 Ru1 P4 -32.05(15)
C25 P3 Ru1 Si1 -148.93(15)
C25 C26 C27 C28 2.3(7)
C25 C30 P4 Ru1 -19.8(4)
C25 C30 P4 C32 -151.6(3)
C25 C30 P4 C35 114.6(4)
C26 C25 P3 Ru1 -152.7(4)
C26 C25 P3 C20 -19.0(4)
C26 C25 P3 C23 77.7(4)
C26 C25 C30 P4 176.8(3)
C26 C25 C30 C29 -4.4(7)
C26 C27 C28 C29 -1.4(7)
C27 C28 C29 C30 -2.4(7)
C28 C29 C30 P4 -176.0(4)
C28 C29 C30 C25 5.3(7)
C29 C30 P4 Ru1 161.5(3)
C29 C30 P4 C32 29.7(4)
C29 C30 P4 C35 -64.1(4)
C30 P4 Ru1 P1 -64.81(15)
C30 P4 Ru1 P2 -146.79(15)
C30 P4 Ru1 P3 28.88(15)
C30 P4 Ru1 Si1 111.78(15)
C30 C25 P3 Ru1 31.1(4)
C30 C25 P3 C20 164.7(3)
C30 C25 P3 C23 -98.6(4)
C30 C25 C26 C27 0.7(7)
C31 C32 P4 Ru1 -81.7(4)
C31 C32 P4 C30 40.7(4)
C31 C32 P4 C35 139.8(4)
C32 P4 Ru1 P1 57.51(18)
C32 P4 Ru1 P2 -24.48(18)
C32 P4 Ru1 P3 151.20(18)
C32 P4 Ru1 Si1 -125.90(18)
C33 C32 P4 Ru1 147.9(3)
C33 C32 P4 C30 -89.7(4)
C33 C32 P4 C35 9.3(4)
C34 C33 C32 P4 -34.1(5)
C34 C33 C32 C31 -167.4(4)
C34 C35 P4 Ru1 -116.9(3)
C34 C35 P4 C30 124.1(3)
C34 C35 P4 C32 17.3(3)
C35 P4 Ru1 P1 179.71(19)
C35 P4 Ru1 P2 97.73(19)
C35 P4 Ru1 P3 -86.60(19)
C35 P4 Ru1 Si1 -3.70(19)
C35 C34 C33 C32 49.1(5)
C36 C35 P4 Ru1 9.8(4)
C36 C35 P4 C30 -109.2(4)
C36 C35 P4 C32 144.0(4)
C36 C35 C34 C33 -168.3(4)
C37 C38 Si1 Ru1 160.4(3)
C37 C38 Si1 C39 -51.8(4)
C40 C39 Si1 Ru1 88.4(4)
C40 C39 Si1 C38 -51.3(4)
